data_4344429
loop_
_publ_author_name
'Shen, Jun-Jian'
'Shao, Jiang-Yang'
'Gong, Zhong-Liang'
'Zhong, Yu-Wu'

_publ_section_title
;
 Cyclometalated Osmium-Amine Electronic Communication through the
 p-Oligophenylene Wire.
;
_journal_issue 22
_journal_name_full 'Inorganic chemistry'
_journal_page_first 10776
_journal_page_last 10784
_journal_paper_doi 10.1021/acs.inorgchem.5b01828
_journal_volume 54
_journal_year 2015
_chemical_formula_moiety 'C57 H43 N6 O2 Os, F6 P'
_chemical_formula_sum 'C57 H43 F6 N6 O2 Os P'
_chemical_formula_weight 1179.14
_chemical_name_systematic
;
 ?
;
_space_group_crystal_system monoclinic
_space_group_IT_number 14
_space_group_name_Hall '-P 2ybc'
_space_group_name_H-M_alt 'P 1 21/c 1'
_symmetry_space_group_name_Hall '-P 2ybc'
_symmetry_space_group_name_H-M 'P 1 21/c 1'
_atom_sites_solution_hydrogens geom
_audit_creation_date 2014-07-10
_audit_creation_method
;
Olex2 1.2
(compiled 2013.12.10 svn.r2850 for OlexSys, GUI svn.r4736)
;
_cell_angle_alpha 90
_cell_angle_beta 99.784(2)
_cell_angle_gamma 90
_cell_formula_units_Z 4
_cell_length_a 14.214(3)
_cell_length_b 15.470(3)
_cell_length_c 24.639(5)
_cell_measurement_reflns_used 16355
_cell_measurement_temperature 173.1500
_cell_measurement_theta_max 27.4838
_cell_measurement_theta_min 1.5608
_cell_volume 5339.1(19)
_computing_cell_refinement 'CrystalClear (Rigaku Inc., 2007)'
_computing_data_collection 'CrystalClear (Rigaku Inc., 2007)'
_computing_data_reduction 'CrystalClear (Rigaku Inc., 2007)'
_computing_molecular_graphics 'Olex2 (Dolomanov et al., 2009)'
_computing_publication_material 'Olex2 (Dolomanov et al., 2009)'
_computing_structure_refinement 'SHELXL (Sheldrick, 2013)'
_computing_structure_solution
;
'SHELXS (Sheldrick, 2013)'
;
_diffrn_ambient_temperature 173.1500
_diffrn_detector_area_resol_mean 28.5714
_diffrn_measured_fraction_theta_full 0.997
_diffrn_measured_fraction_theta_max 0.994
_diffrn_measurement_device
;
Saturn724 (2x2 bin mode)
;
_diffrn_measurement_device_details
;
AFC10: Fixed Chi 2 circle
;
_diffrn_measurement_device_type 'Saturn724+ CCD'
_diffrn_measurement_method '\w scans at fixed \c = 45\%'
_diffrn_orient_matrix_type d*Trek
_diffrn_orient_matrix_UB_11 -0.0009
_diffrn_orient_matrix_UB_12 0.0626
_diffrn_orient_matrix_UB_13 0.0343
_diffrn_orient_matrix_UB_21 0.0518
_diffrn_orient_matrix_UB_22 -0.0180
_diffrn_orient_matrix_UB_23 0.0342
_diffrn_orient_matrix_UB_31 0.0241
_diffrn_orient_matrix_UB_32 0.0221
_diffrn_orient_matrix_UB_33 -0.0250
_diffrn_radiation_detector CCD
_diffrn_radiation_monochromator 'Graphite Monochromator'
_diffrn_radiation_type MoK\a
_diffrn_radiation_wavelength 0.71073
_diffrn_reflns_av_R_equivalents 0.0501
_diffrn_reflns_av_unetI/netI 0.0458
_diffrn_reflns_laue_measured_fraction_full 0.997
_diffrn_reflns_laue_measured_fraction_max 0.994
_diffrn_reflns_limit_h_max 18
_diffrn_reflns_limit_h_min -18
_diffrn_reflns_limit_k_max 19
_diffrn_reflns_limit_k_min -20
_diffrn_reflns_limit_l_max 31
_diffrn_reflns_limit_l_min -32
_diffrn_reflns_number 42007
_diffrn_reflns_point_group_measured_fraction_full 0.997
_diffrn_reflns_point_group_measured_fraction_max 0.994
_diffrn_reflns_theta_full 26.000
_diffrn_reflns_theta_max 27.496
_diffrn_reflns_theta_min 2.415
_diffrn_source 'Sealed Tube'
_diffrn_source_current 30.0000
_diffrn_source_power 1.5000
_diffrn_source_voltage 50.0000
_exptl_absorpt_coefficient_mu 2.486
_exptl_absorpt_correction_T_max 1.0000
_exptl_absorpt_correction_T_min 0.5998
_exptl_absorpt_correction_type multi-scan
_exptl_absorpt_process_details 'CrystalClear (Rigaku Inc., 2007)'
_exptl_crystal_colour black
_exptl_crystal_colour_primary black
_exptl_crystal_density_diffrn 1.467
_exptl_crystal_description block
_exptl_crystal_F_000 2352
_exptl_crystal_size_max 0.51
_exptl_crystal_size_mid 0.3
_exptl_crystal_size_min 0.16
_refine_diff_density_max 1.361
_refine_diff_density_min -1.628
_refine_diff_density_rms 0.106
_refine_ls_extinction_method none
_refine_ls_goodness_of_fit_ref 1.174
_refine_ls_hydrogen_treatment constr
_refine_ls_matrix_type full
_refine_ls_number_parameters 660
_refine_ls_number_reflns 12190
_refine_ls_number_restraints 0
_refine_ls_restrained_S_all 1.174
_refine_ls_R_factor_all 0.0649
_refine_ls_R_factor_gt 0.0573
_refine_ls_shift/su_max 0.002
_refine_ls_shift/su_mean 0.000
_refine_ls_structure_factor_coef Fsqd
_refine_ls_weighting_details 'w=1/[\s^2^(Fo^2^)+(0.0498P)^2^+10.2161P] where P=(Fo^2^+2Fc^2^)/3'
_refine_ls_weighting_scheme calc
_refine_ls_wR_factor_gt 0.1302
_refine_ls_wR_factor_ref 0.1346
_reflns_Friedel_coverage 0.000
_reflns_number_gt 10924
_reflns_number_total 12190
_reflns_threshold_expression 'I > 2\s(I)'
_cod_data_source_file ic5b01828_si_002.cif
_cod_data_source_block sa3511_sq
_cod_depositor_comments 'Adding full bibliography for 4344428--4344429.cif.'
_cod_original_cell_volume 5339.2(19)
_cod_database_code 4344429
_shelxl_version_number 2013-4
_shelx_space_group_comment
;
The symmetry employed for this shelxl refinement is uniquely defined
by the following loop, which should always be used as a source of
symmetry information in preference to the above space-group names.
They are only intended as comments.
;
_diffrn_number_total 12655
_olex2_refinement_description
;
1. Fixed Uiso
 At 1.2 times of:
  All C(H) groups
 At 1.5 times of:
  All C(H,H,H) groups
2.a Aromatic/amide H refined with riding coordinates:
 C1(H1), C2(H2), C3(H3), C4(H4), C7(H7), C8(H8), C9(H9), C12(H12), C13(H13),
 C14(H14), C15(H15), C16(H16), C17(H17), C18(H18), C19(H19), C22(H22), C24(H24),
  C28(H28), C29(H29), C30(H30), C31(H31), C33(H33), C34(H34), C36(H36),
 C37(H37), C39(H39), C40(H40), C42(H42), C43(H43), C45(H45), C46(H46), C48(H48),
  C49(H49), C52(H52), C53(H53), C55(H55), C56(H56)
2.b Idealised Me refined as rotating group:
 C50(H50A,H50B,H50C), C57(H57A,H57B,H57C)
;

loop_
_space_group_symop_operation_xyz
'x, y, z'
'-x, y+1/2, -z+1/2'
'-x, -y, -z'
'x, -y-1/2, z-1/2'

loop_
_atom_site_label
_atom_site_type_symbol
_atom_site_fract_x
_atom_site_fract_y
_atom_site_fract_z
_atom_site_U_iso_or_equiv
_atom_site_adp_type
_atom_site_occupancy
_atom_site_site_symmetry_order
_atom_site_calc_flag
_atom_site_refinement_flags_posn
Os1 Os 0.78021(2) 0.78736(2) 0.38011(2) 0.03615(8) Uani 1 1 d .
O1 O 0.0915(4) 0.5064(3) 0.9094(2) 0.0676(13) Uani 1 1 d .
O2 O 0.6572(6) 0.1694(5) 1.0053(3) 0.126(3) Uani 1 1 d .
N1 N 0.7612(3) 0.9110(3) 0.40878(18) 0.0419(10) Uani 1 1 d .
N2 N 0.8302(3) 0.8609(3) 0.32369(18) 0.0407(10) Uani 1 1 d .
N3 N 0.8188(3) 0.6964(3) 0.32657(19) 0.0443(11) Uani 1 1 d .
N4 N 0.9073(3) 0.7736(3) 0.43584(19) 0.0424(10) Uani 1 1 d .
N5 N 0.6344(3) 0.7723(3) 0.35200(17) 0.0372(9) Uani 1 1 d .
N6 N 0.4398(4) 0.3946(4) 0.8590(2) 0.0596(14) Uani 1 1 d .
C1 C 0.7206(5) 0.9307(4) 0.4527(2) 0.0551(15) Uani 1 1 d .
H1 H 0.6978 0.8865 0.4725 0.066 Uiso 1 1 calc R
C2 C 0.7120(5) 1.0155(5) 0.4691(3) 0.067(2) Uani 1 1 d .
H2 H 0.6839 1.0285 0.4995 0.081 Uiso 1 1 calc R
C3 C 0.7465(5) 1.0810(5) 0.4390(3) 0.072(2) Uani 1 1 d .
H3 H 0.7416 1.1383 0.4497 0.086 Uiso 1 1 calc R
C4 C 0.7872(4) 1.0626(5) 0.3940(3) 0.0633(18) Uani 1 1 d .
H4 H 0.8093 1.1069 0.3739 0.076 Uiso 1 1 calc R
C5 C 0.7951(4) 0.9765(4) 0.3785(3) 0.0515(15) Uani 1 1 d .
C6 C 0.8345(4) 0.9487(4) 0.3307(3) 0.0482(13) Uani 1 1 d .
C7 C 0.8758(5) 1.0002(5) 0.2949(3) 0.0661(19) Uani 1 1 d .
H7 H 0.8792 1.0599 0.2995 0.079 Uiso 1 1 calc R
C8 C 0.9115(6) 0.9614(6) 0.2525(3) 0.078(2) Uani 1 1 d .
H8 H 0.9389 0.9954 0.2282 0.093 Uiso 1 1 calc R
C9 C 0.9075(5) 0.8732(6) 0.2454(3) 0.071(2) Uani 1 1 d .
H9 H 0.9318 0.8479 0.2165 0.085 Uiso 1 1 calc R
C10 C 0.8664(4) 0.8216(4) 0.2819(2) 0.0494(14) Uani 1 1 d .
C11 C 0.8570(4) 0.7287(4) 0.2833(2) 0.0513(15) Uani 1 1 d .
C12 C 0.8849(5) 0.6740(6) 0.2437(3) 0.075(2) Uani 1 1 d .
H12 H 0.9099 0.6967 0.2143 0.090 Uiso 1 1 calc R
C13 C 0.8748(6) 0.5867(7) 0.2489(4) 0.091(3) Uani 1 1 d .
H13 H 0.8924 0.5498 0.2226 0.109 Uiso 1 1 calc R
C14 C 0.8390(6) 0.5531(5) 0.2926(4) 0.078(2) Uani 1 1 d .
H14 H 0.8338 0.4936 0.2966 0.093 Uiso 1 1 calc R
C15 C 0.8101(5) 0.6095(4) 0.3312(3) 0.0576(17) Uani 1 1 d .
H15 H 0.7845 0.5869 0.3605 0.069 Uiso 1 1 calc R
C16 C 0.5860(5) 0.8046(4) 0.3034(2) 0.0500(14) Uani 1 1 d .
H16 H 0.6203 0.8333 0.2800 0.060 Uiso 1 1 calc R
C17 C 0.4888(5) 0.7964(4) 0.2877(2) 0.0507(14) Uani 1 1 d .
H17 H 0.4580 0.8211 0.2550 0.061 Uiso 1 1 calc R
C18 C 0.4374(5) 0.7510(4) 0.3212(2) 0.0506(14) Uani 1 1 d .
H18 H 0.3720 0.7430 0.3108 0.061 Uiso 1 1 calc R
C19 C 0.4851(4) 0.7176(3) 0.3707(2) 0.0423(12) Uani 1 1 d .
H19 H 0.4513 0.6879 0.3940 0.051 Uiso 1 1 calc R
C20 C 0.5834(4) 0.7286(3) 0.3854(2) 0.0361(11) Uani 1 1 d .
C21 C 0.6415(4) 0.6980(3) 0.4370(2) 0.0362(11) Uani 1 1 d .
C22 C 0.6120(4) 0.6570(3) 0.4811(2) 0.0373(11) Uani 1 1 d .
H22 H 0.5480 0.6422 0.4791 0.045 Uiso 1 1 calc R
C23 C 0.6780(4) 0.6375(3) 0.5290(2) 0.0372(11) Uani 1 1 d .
C24 C 0.7749(4) 0.6578(3) 0.5315(2) 0.0393(11) Uani 1 1 d .
H24 H 0.8187 0.6439 0.5628 0.047 Uiso 1 1 calc R
C25 C 0.8061(4) 0.6988(3) 0.4874(2) 0.0383(11) Uani 1 1 d .
C26 C 0.7389(4) 0.7195(3) 0.4393(2) 0.0367(11) Uani 1 1 d .
C27 C 0.9009(4) 0.7294(4) 0.4836(2) 0.0447(13) Uani 1 1 d .
C28 C 0.9819(5) 0.7200(4) 0.5238(3) 0.0545(16) Uani 1 1 d .
H28 H 0.9779 0.6903 0.5562 0.065 Uiso 1 1 calc R
C29 C 1.0675(5) 0.7546(5) 0.5160(3) 0.0639(18) Uani 1 1 d .
H29 H 1.1213 0.7485 0.5430 0.077 Uiso 1 1 calc R
C30 C 1.0738(5) 0.7980(5) 0.4681(3) 0.069(2) Uani 1 1 d .
H30 H 1.1316 0.8213 0.4623 0.083 Uiso 1 1 calc R
C31 C 0.9934(5) 0.8066(4) 0.4291(3) 0.0568(16) Uani 1 1 d .
H31 H 0.9977 0.8360 0.3967 0.068 Uiso 1 1 calc R
C32 C 0.6454(4) 0.5967(3) 0.5774(2) 0.0382(11) Uani 1 1 d .
C33 C 0.5628(4) 0.5461(4) 0.5710(2) 0.0456(13) Uani 1 1 d .
H33 H 0.5291 0.5361 0.5357 0.055 Uiso 1 1 calc R
C34 C 0.5302(4) 0.5108(4) 0.6156(2) 0.0431(12) Uani 1 1 d .
H34 H 0.4752 0.4772 0.6096 0.052 Uiso 1 1 calc R
C35 C 0.5767(4) 0.5238(3) 0.6693(2) 0.0397(11) Uani 1 1 d .
C36 C 0.6594(4) 0.5742(4) 0.6758(2) 0.0440(12) Uani 1 1 d .
H36 H 0.6930 0.5837 0.7111 0.053 Uiso 1 1 calc R
C37 C 0.6929(4) 0.6105(4) 0.6314(2) 0.0436(12) Uani 1 1 d .
H37 H 0.7477 0.6445 0.6374 0.052 Uiso 1 1 calc R
C38 C 0.5404(4) 0.4876(4) 0.7171(2) 0.0419(12) Uani 1 1 d .
C39 C 0.4429(4) 0.4782(4) 0.7178(2) 0.0488(14) Uani 1 1 d .
H39 H 0.3993 0.4937 0.6868 0.059 Uiso 1 1 calc R
C40 C 0.4096(5) 0.4463(5) 0.7636(2) 0.0576(16) Uani 1 1 d .
H40 H 0.3442 0.4398 0.7626 0.069 Uiso 1 1 calc R
C41 C 0.4732(4) 0.4237(4) 0.8112(2) 0.0491(14) Uani 1 1 d .
C42 C 0.5695(4) 0.4311(5) 0.8107(2) 0.0557(16) Uani 1 1 d .
H42 H 0.6131 0.4155 0.8416 0.067 Uiso 1 1 calc R
C43 C 0.6017(4) 0.4619(4) 0.7642(2) 0.0508(14) Uani 1 1 d .
H43 H 0.6672 0.4653 0.7647 0.061 Uiso 1 1 calc R
C44 C 0.3507(5) 0.4217(4) 0.8711(2) 0.0516(14) Uani 1 1 d .
C45 C 0.3199(6) 0.5066(4) 0.8638(3) 0.0617(18) Uani 1 1 d .
H45 H 0.3589 0.5466 0.8502 0.074 Uiso 1 1 calc R
C46 C 0.2337(6) 0.5339(4) 0.8762(3) 0.0613(17) Uani 1 1 d .
H46 H 0.2143 0.5910 0.8704 0.074 Uiso 1 1 calc R
C47 C 0.1763(5) 0.4743(4) 0.8974(2) 0.0542(15) Uani 1 1 d .
C48 C 0.2042(5) 0.3890(4) 0.9051(2) 0.0511(14) Uani 1 1 d .
H48 H 0.1654 0.3492 0.9190 0.061 Uiso 1 1 calc R
C49 C 0.2914(4) 0.3635(4) 0.8916(2) 0.0526(15) Uani 1 1 d .
H49 H 0.3102 0.3060 0.8965 0.063 Uiso 1 1 calc R
C50 C 0.0361(5) 0.4499(5) 0.9357(3) 0.070(2) Uani 1 1 d .
H50A H 0.0747 0.4263 0.9681 0.105 Uiso 1 1 calc GR
H50B H 0.0125 0.4038 0.9110 0.105 Uiso 1 1 calc GR
H50C H -0.0167 0.4809 0.9459 0.105 Uiso 1 1 calc GR
C51 C 0.4959(5) 0.3359(5) 0.8951(3) 0.0556(16) Uani 1 1 d .
C52 C 0.5079(5) 0.3488(5) 0.9519(3) 0.0613(17) Uani 1 1 d .
H52 H 0.4790 0.3955 0.9661 0.074 Uiso 1 1 calc R
C53 C 0.5631(6) 0.2917(5) 0.9868(3) 0.072(2) Uani 1 1 d .
H53 H 0.5704 0.3003 1.0246 0.086 Uiso 1 1 calc R
C54 C 0.6073(6) 0.2232(6) 0.9672(4) 0.082(3) Uani 1 1 d .
C55 C 0.5962(6) 0.2102(5) 0.9107(4) 0.083(3) Uani 1 1 d .
H55 H 0.6268 0.1641 0.8968 0.100 Uiso 1 1 calc R
C56 C 0.5389(6) 0.2664(5) 0.8747(3) 0.069(2) Uani 1 1 d .
H56 H 0.5300 0.2567 0.8369 0.083 Uiso 1 1 calc R
C57 C 0.7068(8) 0.0975(7) 0.9848(6) 0.129(5) Uani 1 1 d .
H57A H 0.7453 0.0684 1.0152 0.194 Uiso 1 1 calc GR
H57B H 0.7469 0.1187 0.9601 0.194 Uiso 1 1 calc GR
H57C H 0.6610 0.0577 0.9656 0.194 Uiso 1 1 calc GR
P1 P 0.83744(16) 0.28653(13) 0.30716(9) 0.0713(6) Uani 1 1 d .
F1 F 0.8047(6) 0.2668(6) 0.3630(3) 0.146(3) Uani 1 1 d .
F2 F 0.7557(5) 0.3529(5) 0.2941(6) 0.245(6) Uani 1 1 d .
F3 F 0.9122(4) 0.3569(3) 0.3330(3) 0.131(2) Uani 1 1 d .
F4 F 0.8666(9) 0.3127(8) 0.2538(3) 0.257(7) Uani 1 1 d .
F5 F 0.9159(5) 0.2198(3) 0.3227(5) 0.182(5) Uani 1 1 d .
F6 F 0.7681(5) 0.2132(4) 0.2810(3) 0.124(2) Uani 1 1 d .

loop_
_atom_site_aniso_label
_atom_site_aniso_U_11
_atom_site_aniso_U_22
_atom_site_aniso_U_33
_atom_site_aniso_U_23
_atom_site_aniso_U_13
_atom_site_aniso_U_12
Os1 0.04378(13) 0.03325(12) 0.03078(11) 0.00273(8) 0.00446(8) -0.00217(9)
O1 0.073(3) 0.066(3) 0.069(3) 0.004(2) 0.027(3) 0.015(3)
O2 0.123(6) 0.111(6) 0.139(6) 0.080(5) 0.009(5) 0.010(5)
N1 0.049(3) 0.041(2) 0.035(2) -0.0028(18) 0.0051(19) 0.000(2)
N2 0.038(2) 0.045(3) 0.038(2) 0.0066(19) 0.0041(19) -0.003(2)
N3 0.044(3) 0.044(3) 0.041(2) -0.0034(19) -0.004(2) 0.004(2)
N4 0.039(2) 0.048(3) 0.040(2) 0.0027(19) 0.0032(19) -0.002(2)
N5 0.040(2) 0.038(2) 0.032(2) 0.0023(17) 0.0007(18) -0.0032(18)
N6 0.053(3) 0.084(4) 0.046(3) 0.020(3) 0.019(2) 0.003(3)
C1 0.064(4) 0.059(4) 0.041(3) -0.012(3) 0.004(3) 0.006(3)
C2 0.067(4) 0.071(5) 0.058(4) -0.022(4) -0.006(3) 0.021(4)
C3 0.059(4) 0.049(4) 0.095(6) -0.027(4) -0.021(4) 0.008(3)
C4 0.045(3) 0.048(4) 0.091(5) -0.009(4) -0.006(3) 0.000(3)
C5 0.049(3) 0.038(3) 0.064(4) 0.005(3) -0.002(3) -0.006(3)
C6 0.042(3) 0.044(3) 0.056(3) 0.011(3) 0.001(3) -0.003(3)
C7 0.049(4) 0.063(4) 0.084(5) 0.026(4) 0.009(4) -0.014(3)
C8 0.065(5) 0.094(6) 0.077(5) 0.036(5) 0.020(4) -0.013(4)
C9 0.052(4) 0.113(7) 0.050(4) 0.021(4) 0.017(3) 0.006(4)
C10 0.043(3) 0.069(4) 0.036(3) 0.006(3) 0.006(2) 0.002(3)
C11 0.045(3) 0.070(4) 0.037(3) -0.011(3) -0.001(2) 0.010(3)
C12 0.064(4) 0.108(7) 0.050(4) -0.027(4) 0.000(3) 0.022(5)
C13 0.073(5) 0.102(7) 0.090(6) -0.054(6) -0.011(5) 0.033(5)
C14 0.069(5) 0.054(4) 0.098(6) -0.028(4) -0.021(5) 0.014(4)
C15 0.054(4) 0.037(3) 0.075(4) -0.014(3) -0.010(3) 0.004(3)
C16 0.063(4) 0.047(3) 0.037(3) 0.009(2) 0.003(3) 0.000(3)
C17 0.054(4) 0.054(4) 0.039(3) 0.004(2) -0.007(3) 0.004(3)
C18 0.050(3) 0.048(3) 0.049(3) 0.006(3) -0.007(3) -0.001(3)
C19 0.045(3) 0.040(3) 0.040(3) 0.004(2) 0.002(2) 0.002(2)
C20 0.041(3) 0.031(2) 0.034(3) 0.0022(19) 0.002(2) 0.003(2)
C21 0.040(3) 0.031(2) 0.036(3) 0.0034(19) 0.004(2) 0.000(2)
C22 0.042(3) 0.032(2) 0.037(3) 0.001(2) 0.007(2) -0.003(2)
C23 0.049(3) 0.031(2) 0.031(2) -0.0007(19) 0.006(2) 0.003(2)
C24 0.047(3) 0.035(3) 0.035(3) 0.005(2) 0.002(2) 0.002(2)
C25 0.042(3) 0.035(3) 0.036(3) 0.005(2) 0.003(2) 0.000(2)
C26 0.039(3) 0.034(3) 0.036(3) -0.002(2) 0.002(2) -0.001(2)
C27 0.045(3) 0.048(3) 0.037(3) 0.004(2) -0.004(2) -0.004(3)
C28 0.048(3) 0.065(4) 0.048(3) 0.015(3) 0.000(3) -0.006(3)
C29 0.049(4) 0.076(5) 0.061(4) 0.007(4) -0.007(3) -0.012(4)
C30 0.050(4) 0.098(6) 0.056(4) 0.013(4) 0.001(3) -0.018(4)
C31 0.053(4) 0.067(4) 0.049(3) 0.012(3) 0.002(3) -0.018(3)
C32 0.051(3) 0.030(2) 0.034(3) 0.0028(19) 0.006(2) -0.002(2)
C33 0.063(4) 0.044(3) 0.028(2) 0.000(2) 0.004(2) -0.010(3)
C34 0.048(3) 0.043(3) 0.037(3) -0.001(2) 0.003(2) -0.012(2)
C35 0.049(3) 0.038(3) 0.033(3) 0.004(2) 0.011(2) -0.002(2)
C36 0.053(3) 0.046(3) 0.032(3) 0.001(2) 0.004(2) -0.007(3)
C37 0.052(3) 0.045(3) 0.033(3) 0.001(2) 0.005(2) -0.010(3)
C38 0.051(3) 0.041(3) 0.033(3) -0.001(2) 0.006(2) -0.011(2)
C39 0.046(3) 0.067(4) 0.033(3) 0.005(3) 0.006(2) -0.004(3)
C40 0.046(3) 0.083(5) 0.045(3) 0.004(3) 0.011(3) -0.007(3)
C41 0.054(3) 0.063(4) 0.033(3) 0.007(2) 0.011(2) -0.006(3)
C42 0.047(3) 0.081(5) 0.039(3) 0.015(3) 0.005(3) -0.014(3)
C43 0.044(3) 0.069(4) 0.040(3) 0.010(3) 0.008(2) -0.009(3)
C44 0.059(4) 0.059(4) 0.041(3) 0.007(3) 0.018(3) -0.007(3)
C45 0.085(5) 0.055(4) 0.050(4) 0.008(3) 0.025(3) -0.004(4)
C46 0.082(5) 0.047(4) 0.059(4) -0.001(3) 0.024(4) 0.001(3)
C47 0.059(4) 0.062(4) 0.043(3) -0.003(3) 0.014(3) 0.002(3)
C48 0.056(4) 0.061(4) 0.040(3) -0.001(3) 0.018(3) -0.005(3)
C49 0.058(4) 0.054(4) 0.048(3) 0.004(3) 0.017(3) -0.006(3)
C50 0.051(4) 0.095(6) 0.067(4) 0.007(4) 0.018(3) 0.010(4)
C51 0.055(4) 0.061(4) 0.052(4) 0.013(3) 0.016(3) -0.006(3)
C52 0.063(4) 0.073(5) 0.050(4) 0.016(3) 0.013(3) -0.010(4)
C53 0.079(5) 0.073(5) 0.063(5) 0.021(4) 0.012(4) -0.016(4)
C54 0.073(5) 0.087(6) 0.085(6) 0.048(5) 0.010(5) -0.019(5)
C55 0.076(5) 0.069(5) 0.113(7) 0.034(5) 0.041(5) -0.002(4)
C56 0.078(5) 0.072(5) 0.061(4) 0.012(4) 0.019(4) 0.000(4)
C57 0.086(7) 0.091(8) 0.209(14) 0.070(8) 0.020(8) 0.008(6)
P1 0.0717(13) 0.0640(12) 0.0726(13) 0.0241(10) -0.0040(10) -0.0208(10)
F1 0.159(7) 0.187(7) 0.095(5) -0.005(5) 0.033(5) -0.022(6)
F2 0.109(5) 0.110(5) 0.480(18) 0.140(8) -0.051(8) -0.011(4)
F3 0.113(4) 0.064(3) 0.195(7) 0.006(4) -0.033(4) -0.026(3)
F4 0.307(14) 0.373(15) 0.088(5) 0.048(7) 0.026(7) -0.223(12)
F5 0.085(4) 0.058(3) 0.392(14) -0.015(5) 0.011(6) 0.005(3)
F6 0.132(5) 0.115(5) 0.108(4) 0.019(3) -0.028(4) -0.068(4)

loop_
_atom_type_symbol
_atom_type_description
_atom_type_scat_dispersion_real
_atom_type_scat_dispersion_imag
_atom_type_scat_source
C C 0.0033 0.0016 'International Tables Vol C Tables 4.2.6.8 and 6.1.1.4'
H H 0.0000 0.0000 'International Tables Vol C Tables 4.2.6.8 and 6.1.1.4'
F F 0.0171 0.0103 'International Tables Vol C Tables 4.2.6.8 and 6.1.1.4'
N N 0.0061 0.0033 'International Tables Vol C Tables 4.2.6.8 and 6.1.1.4'
O O 0.0106 0.0060 'International Tables Vol C Tables 4.2.6.8 and 6.1.1.4'
Os Os -1.2165 7.6030 'International Tables Vol C Tables 4.2.6.8 and 6.1.1.4'
P P 0.1023 0.0942 'International Tables Vol C Tables 4.2.6.8 and 6.1.1.4'

loop_
_geom_angle_atom_site_label_1
_geom_angle_atom_site_label_2
_geom_angle_atom_site_label_3
_geom_angle
N1 Os1 N4 91.03(18)
N1 Os1 N5 92.10(18)
N2 Os1 N1 78.23(18)
N2 Os1 N3 77.4(2)
N2 Os1 N4 98.29(18)
N2 Os1 N5 106.32(17)
N3 Os1 N1 155.57(19)
N3 Os1 N4 93.26(18)
N3 Os1 N5 93.94(18)
N5 Os1 N4 155.32(18)
C26 Os1 N1 99.62(19)
C26 Os1 N2 175.74(19)
C26 Os1 N3 104.8(2)
C26 Os1 N4 78.0(2)
C26 Os1 N5 77.34(19)
C47 O1 C50 116.9(5)
C54 O2 C57 117.2(9)
C1 N1 Os1 125.6(4)
C1 N1 C5 120.1(5)
C5 N1 Os1 114.3(4)
C6 N2 Os1 119.1(4)
C10 N2 Os1 119.3(4)
C10 N2 C6 121.3(5)
C11 N3 Os1 115.5(4)
C15 N3 Os1 125.7(5)
C15 N3 C11 118.8(6)
C27 N4 Os1 116.0(4)
C31 N4 Os1 125.2(4)
C31 N4 C27 118.8(5)
C16 N5 Os1 125.0(4)
C20 N5 Os1 117.1(3)
C20 N5 C16 117.9(5)
C41 N6 C51 119.6(5)
C44 N6 C41 121.4(5)
C44 N6 C51 119.1(5)
N1 C1 C2 121.3(7)
C1 C2 C3 118.6(7)
C4 C3 C2 121.1(7)
C3 C4 C5 119.1(7)
N1 C5 C4 119.8(6)
N1 C5 C6 115.9(5)
C4 C5 C6 124.3(6)
N2 C6 C5 112.3(5)
N2 C6 C7 120.2(6)
C7 C6 C5 127.4(6)
C8 C7 C6 118.8(7)
C7 C8 C9 121.1(7)
C8 C9 C10 119.7(7)
N2 C10 C9 118.8(6)
N2 C10 C11 112.0(5)
C9 C10 C11 129.2(6)
N3 C11 C10 115.7(5)
N3 C11 C12 121.2(7)
C12 C11 C10 123.1(7)
C13 C12 C11 119.1(8)
C12 C13 C14 120.5(7)
C13 C14 C15 119.3(8)
N3 C15 C14 121.1(8)
N5 C16 C17 123.0(6)
C16 C17 C18 119.0(5)
C17 C18 C19 119.0(6)
C18 C19 C20 120.0(5)
N5 C20 C19 121.1(5)
N5 C20 C21 113.8(5)
C19 C20 C21 125.1(5)
C22 C21 C20 128.7(5)
C22 C21 C26 120.2(5)
C26 C21 C20 111.0(4)
C21 C22 C23 120.5(5)
C22 C23 C32 120.4(5)
C24 C23 C22 119.8(5)
C24 C23 C32 119.8(5)
C25 C24 C23 120.5(5)
C24 C25 C26 119.6(5)
C24 C25 C27 128.4(5)
C26 C25 C27 111.9(5)
C21 C26 Os1 120.7(4)
C21 C26 C25 119.4(5)
C25 C26 Os1 119.6(4)
N4 C27 C25 114.5(5)
N4 C27 C28 119.6(5)
C28 C27 C25 126.0(5)
C29 C28 C27 120.3(6)
C28 C29 C30 120.0(6)
C31 C30 C29 118.8(7)
N4 C31 C30 122.6(6)
C33 C32 C23 121.0(5)
C33 C32 C37 117.0(5)
C37 C32 C23 121.9(5)
C34 C33 C32 121.4(5)
C33 C34 C35 122.2(5)
C34 C35 C36 116.5(5)
C34 C35 C38 122.1(5)
C36 C35 C38 121.5(5)
C37 C36 C35 122.1(5)
C36 C37 C32 120.9(5)
C39 C38 C35 122.1(5)
C43 C38 C35 121.5(5)
C43 C38 C39 116.3(5)
C40 C39 C38 121.6(6)
C39 C40 C41 120.6(6)
C40 C41 N6 121.1(6)
C42 C41 N6 120.6(5)
C42 C41 C40 118.3(5)
C41 C42 C43 120.4(6)
C38 C43 C42 122.7(6)
C45 C44 N6 121.9(6)
C45 C44 C49 117.6(6)
C49 C44 N6 120.5(6)
C46 C45 C44 122.3(6)
C45 C46 C47 118.7(6)
O1 C47 C46 115.5(6)
C48 C47 O1 123.7(6)
C48 C47 C46 120.7(6)
C47 C48 C49 119.0(6)
C44 C49 C48 121.6(6)
C52 C51 N6 120.0(7)
C56 C51 N6 120.5(6)
C56 C51 C52 119.6(7)
C53 C52 C51 119.6(8)
C54 C53 C52 121.6(8)
O2 C54 C53 116.7(9)
O2 C54 C55 124.0(10)
C53 C54 C55 119.2(8)
C54 C55 C56 120.0(9)
C51 C56 C55 120.0(8)
F1 P1 F3 93.5(4)
F1 P1 F6 87.7(4)
F2 P1 F1 89.3(6)
F2 P1 F3 93.3(4)
F2 P1 F6 89.8(4)
F4 P1 F1 175.6(7)
F4 P1 F2 87.0(7)
F4 P1 F3 84.3(5)
F4 P1 F5 95.9(8)
F4 P1 F6 94.7(4)
F5 P1 F1 87.8(6)
F5 P1 F2 177.1(7)
F5 P1 F3 87.2(4)
F5 P1 F6 89.7(4)
F6 P1 F3 176.7(4)

loop_
_geom_bond_atom_site_label_1
_geom_bond_atom_site_label_2
_geom_bond_distance
Os1 N1 2.073(5)
Os1 N2 2.016(4)
Os1 N3 2.066(5)
Os1 N4 2.085(5)
Os1 N5 2.083(4)
Os1 C26 1.965(5)
O1 C47 1.382(8)
O1 C50 1.406(8)
O2 C54 1.360(10)
O2 C57 1.452(13)
N1 C1 1.346(7)
N1 C5 1.392(7)
N2 C6 1.370(7)
N2 C10 1.369(7)
N3 C11 1.370(8)
N3 C15 1.357(7)
N4 C27 1.378(7)
N4 C31 1.362(8)
N5 C16 1.370(7)
N5 C20 1.365(7)
N6 C41 1.416(7)
N6 C44 1.412(8)
N6 C51 1.418(8)
C1 C2 1.383(9)
C2 C3 1.393(11)
C3 C4 1.366(10)
C4 C5 1.396(9)
C5 C6 1.453(9)
C6 C7 1.390(8)
C7 C8 1.374(11)
C8 C9 1.376(12)
C9 C10 1.402(9)
C10 C11 1.444(9)
C11 C12 1.400(9)
C12 C13 1.365(13)
C13 C14 1.368(13)
C14 C15 1.403(10)
C16 C17 1.376(9)
C17 C18 1.384(9)
C18 C19 1.390(8)
C19 C20 1.393(8)
C20 C21 1.473(7)
C21 C22 1.383(7)
C21 C26 1.415(7)
C22 C23 1.410(7)
C23 C24 1.405(7)
C23 C32 1.491(7)
C24 C25 1.393(7)
C25 C26 1.427(7)
C25 C27 1.447(8)
C27 C28 1.393(8)
C28 C29 1.373(9)
C29 C30 1.374(10)
C30 C31 1.370(9)
C32 C33 1.396(8)
C32 C37 1.402(7)
C33 C34 1.377(7)
C34 C35 1.389(7)
C35 C36 1.396(8)
C35 C38 1.474(7)
C36 C37 1.386(7)
C38 C39 1.397(8)
C38 C43 1.387(8)
C39 C40 1.387(8)
C40 C41 1.399(8)
C41 C42 1.375(8)
C42 C43 1.388(7)
C44 C45 1.387(9)
C44 C49 1.387(8)
C45 C46 1.378(10)
C46 C47 1.392(9)
C47 C48 1.382(9)
C48 C49 1.392(8)
C51 C52 1.393(9)
C51 C56 1.375(10)
C52 C53 1.381(10)
C53 C54 1.361(12)
C54 C55 1.389(13)
C55 C56 1.402(11)
P1 F1 1.555(7)
P1 F2 1.544(7)
P1 F3 1.578(5)
P1 F4 1.500(7)
P1 F5 1.521(6)
P1 F6 1.568(5)

loop_
_geom_torsion_atom_site_label_1
_geom_torsion_atom_site_label_2
_geom_torsion_atom_site_label_3
_geom_torsion_atom_site_label_4
_geom_torsion
Os1 N1 C1 C2 179.3(5)
Os1 N1 C5 C4 -179.5(4)
Os1 N1 C5 C6 2.4(6)
Os1 N2 C6 C5 -3.5(6)
Os1 N2 C6 C7 174.8(5)
Os1 N2 C10 C9 -175.3(4)
Os1 N2 C10 C11 3.7(6)
Os1 N3 C11 C10 1.1(7)
Os1 N3 C11 C12 -179.2(5)
Os1 N3 C15 C14 -179.7(5)
Os1 N4 C27 C25 0.3(6)
Os1 N4 C27 C28 -177.7(5)
Os1 N4 C31 C30 177.6(6)
Os1 N5 C16 C17 -176.9(5)
Os1 N5 C20 C19 178.1(4)
Os1 N5 C20 C21 -0.4(6)
O1 C47 C48 C49 180.0(6)
O2 C54 C55 C56 176.3(8)
N1 C1 C2 C3 0.0(10)
N1 C5 C6 N2 0.6(7)
N1 C5 C6 C7 -177.5(6)
N2 C6 C7 C8 0.3(10)
N2 C10 C11 N3 -3.0(7)
N2 C10 C11 C12 177.2(6)
N3 C11 C12 C13 -0.8(10)
N4 C27 C28 C29 -0.1(10)
N5 C16 C17 C18 -2.4(10)
N5 C20 C21 C22 175.4(5)
N5 C20 C21 C26 -1.5(6)
N6 C41 C42 C43 -178.3(6)
N6 C44 C45 C46 -179.2(6)
N6 C44 C49 C48 178.5(6)
N6 C51 C52 C53 -179.6(6)
N6 C51 C56 C55 178.3(7)
C1 N1 C5 C4 0.3(8)
C1 N1 C5 C6 -177.8(5)
C1 C2 C3 C4 0.6(10)
C2 C3 C4 C5 -0.7(10)
C3 C4 C5 N1 0.3(9)
C3 C4 C5 C6 178.2(6)
C4 C5 C6 N2 -177.4(6)
C4 C5 C6 C7 4.5(10)
C5 N1 C1 C2 -0.4(9)
C5 C6 C7 C8 178.3(6)
C6 N2 C10 C9 -0.8(8)
C6 N2 C10 C11 178.2(5)
C6 C7 C8 C9 -0.4(11)
C7 C8 C9 C10 -0.1(12)
C8 C9 C10 N2 0.7(10)
C8 C9 C10 C11 -178.1(7)
C9 C10 C11 N3 175.8(6)
C9 C10 C11 C12 -3.9(10)
C10 N2 C6 C5 -177.9(5)
C10 N2 C6 C7 0.3(8)
C10 C11 C12 C13 178.9(7)
C11 N3 C15 C14 -0.3(9)
C11 C12 C13 C14 -0.8(12)
C12 C13 C14 C15 1.8(12)
C13 C14 C15 N3 -1.3(10)
C15 N3 C11 C10 -178.4(5)
C15 N3 C11 C12 1.3(9)
C16 N5 C20 C19 -0.4(7)
C16 N5 C20 C21 -178.9(5)
C16 C17 C18 C19 2.2(9)
C17 C18 C19 C20 -1.2(9)
C18 C19 C20 N5 0.3(8)
C18 C19 C20 C21 178.7(5)
C19 C20 C21 C22 -3.1(9)
C19 C20 C21 C26 -180.0(5)
C20 N5 C16 C17 1.4(8)
C20 C21 C22 C23 -175.7(5)
C20 C21 C26 Os1 3.0(6)
C20 C21 C26 C25 177.1(5)
C21 C22 C23 C24 -1.6(8)
C21 C22 C23 C32 177.4(5)
C22 C21 C26 Os1 -174.2(4)
C22 C21 C26 C25 -0.1(7)
C22 C23 C24 C25 1.3(8)
C22 C23 C32 C33 26.1(8)
C22 C23 C32 C37 -150.7(5)
C23 C24 C25 C26 -0.4(8)
C23 C24 C25 C27 175.9(5)
C23 C32 C33 C34 -177.6(5)
C23 C32 C37 C36 177.8(5)
C24 C23 C32 C33 -154.9(5)
C24 C23 C32 C37 28.3(8)
C24 C25 C26 Os1 174.0(4)
C24 C25 C26 C21 -0.2(8)
C24 C25 C27 N4 -175.0(5)
C24 C25 C27 C28 2.9(10)
C25 C27 C28 C29 -177.9(6)
C26 C21 C22 C23 1.0(8)
C26 C25 C27 N4 1.5(7)
C26 C25 C27 C28 179.4(6)
C27 N4 C31 C30 -0.5(10)
C27 C25 C26 Os1 -2.9(6)
C27 C25 C26 C21 -177.1(5)
C27 C28 C29 C30 -0.5(12)
C28 C29 C30 C31 0.5(12)
C29 C30 C31 N4 0.0(12)
C31 N4 C27 C25 178.6(5)
C31 N4 C27 C28 0.6(9)
C32 C23 C24 C25 -177.7(5)
C32 C33 C34 C35 0.5(9)
C33 C32 C37 C36 0.9(8)
C33 C34 C35 C36 -0.6(9)
C33 C34 C35 C38 178.6(6)
C34 C35 C36 C37 0.9(9)
C34 C35 C38 C39 -33.4(9)
C34 C35 C38 C43 147.3(6)
C35 C36 C37 C32 -1.1(9)
C35 C38 C39 C40 -178.2(6)
C35 C38 C43 C42 177.1(6)
C36 C35 C38 C39 145.7(6)
C36 C35 C38 C43 -33.6(8)
C37 C32 C33 C34 -0.6(9)
C38 C35 C36 C37 -178.3(6)
C38 C39 C40 C41 1.1(11)
C39 C38 C43 C42 -2.2(10)
C39 C40 C41 N6 177.2(6)
C39 C40 C41 C42 -2.2(11)
C40 C41 C42 C43 1.2(11)
C41 N6 C44 C45 -41.8(10)
C41 N6 C44 C49 139.2(6)
C41 N6 C51 C52 135.8(7)
C41 N6 C51 C56 -43.9(10)
C41 C42 C43 C38 1.1(11)
C43 C38 C39 C40 1.1(9)
C44 N6 C41 C40 -28.8(10)
C44 N6 C41 C42 150.7(7)
C44 N6 C51 C52 -45.1(9)
C44 N6 C51 C56 135.1(7)
C44 C45 C46 C47 1.1(11)
C45 C44 C49 C48 -0.5(9)
C45 C46 C47 O1 179.3(6)
C45 C46 C47 C48 -1.3(10)
C46 C47 C48 C49 0.6(10)
C47 C48 C49 C44 0.3(9)
C49 C44 C45 C46 -0.2(10)
C50 O1 C47 C46 -174.3(6)
C50 O1 C47 C48 6.3(9)
C51 N6 C41 C40 150.2(7)
C51 N6 C41 C42 -30.3(10)
C51 N6 C44 C45 139.2(7)
C51 N6 C44 C49 -39.8(9)
C51 C52 C53 C54 0.7(11)
C52 C51 C56 C55 -1.4(11)
C52 C53 C54 O2 -177.8(7)
C52 C53 C54 C55 -0.2(12)
C53 C54 C55 C56 -1.1(12)
C54 C55 C56 C51 1.9(12)
C56 C51 C52 C53 0.1(10)
C57 O2 C54 C53 -178.3(8)
C57 O2 C54 C55 4.3(13)
